data_4340825
loop_
_publ_author_name
'Chandrasekaran, P.'
'Greene, Angelique F.'
'Lillich, Karen'
'Capone, Stephen'
'Mague, Joel T.'
'DeBeer, Serena'
'Donahue, James P.'

_publ_section_title
;
 A Structural and Spectroscopic Investigation of Octahedral Platinum
 Bis(dithiolene)phosphine Complexes: Platinum Dithiolene Internal Redox
 Chemistry Induced by Phosphine Association.
;
_journal_issue 17
_journal_name_full 'Inorganic chemistry'
_journal_page_first 9192
_journal_page_last 9205
_journal_paper_doi 10.1021/ic501273b
_journal_volume 53
_journal_year 2014
_chemical_formula_moiety 'C32 H28 O4 Pt S4, C2 H4 Cl2'
_chemical_formula_sum 'C34 H32 Cl2 O4 Pt S4'
_chemical_formula_weight 898.83
_chemical_name_systematic
; 
 Bis(1,2-bis(4-methoxyphenyl)ethen-1,2-dithiolato) 
 platinum(II) 1,2-dichloroethane solvate 
;
_space_group_IT_number 2
_symmetry_cell_setting triclinic
_symmetry_space_group_name_Hall '-P 1'
_symmetry_space_group_name_H-M 'P -1'
_atom_sites_solution_hydrogens geom
_atom_sites_solution_primary Patterson
_atom_sites_solution_secondary difmap
_audit_creation_method SHELXL-97
_cell_angle_alpha 109.932(9)
_cell_angle_beta 95.950(10)
_cell_angle_gamma 109.328(8)
_cell_formula_units_Z 2
_cell_length_a 9.140(6)
_cell_length_b 12.279(8)
_cell_length_c 17.818(12)
_cell_measurement_reflns_used 3022
_cell_measurement_temperature 100(2)
_cell_measurement_theta_max 26.66
_cell_measurement_theta_min 2.43
_cell_volume 1720(2)
_computing_cell_refinement 'Bruker SAINT (Bruker-AXS 2008a)'
_computing_data_collection 'Bruker APEX2 (Bruker-AXS, 2008)'
_computing_data_reduction 'Bruker SAINT (Bruker-AXS 2008a)'
_computing_molecular_graphics 'Bruker SHELXTL(Bruker-AXS 2008b)'
_computing_publication_material 'Bruker SHELXTL(Bruker-AXS 2008b)'
_computing_structure_refinement 'SHELXL-97 (Sheldrick, 2008)'
_computing_structure_solution 'SHELXS-97 (Sheldrick, 2008)'
_diffrn_ambient_temperature 100(2)
_diffrn_measured_fraction_theta_full 0.953
_diffrn_measured_fraction_theta_max 0.923
_diffrn_measurement_device_type 'Bruker APEX-I CCD'
_diffrn_measurement_method '\f and \w scans'
_diffrn_radiation_monochromator graphite
_diffrn_radiation_source 'fine-focus sealed tube'
_diffrn_radiation_type MoK\a
_diffrn_radiation_wavelength 0.71073
_diffrn_reflns_av_R_equivalents 0.0456
_diffrn_reflns_av_sigmaI/netI 0.0925
_diffrn_reflns_limit_h_max 11
_diffrn_reflns_limit_h_min -11
_diffrn_reflns_limit_k_max 14
_diffrn_reflns_limit_k_min -15
_diffrn_reflns_limit_l_max 22
_diffrn_reflns_limit_l_min 0
_diffrn_reflns_number 10629
_diffrn_reflns_theta_full 25.00
_diffrn_reflns_theta_max 26.76
_diffrn_reflns_theta_min 1.25
_exptl_absorpt_coefficient_mu 4.513
_exptl_absorpt_correction_T_max 0.9151
_exptl_absorpt_correction_T_min 0.3864
_exptl_absorpt_correction_type multi-scan
_exptl_absorpt_process_details 'TWINABS (Sheldrick, 2008b)'
_exptl_crystal_colour orange
_exptl_crystal_density_diffrn 1.735
_exptl_crystal_density_method 'not measured'
_exptl_crystal_description Plate
_exptl_crystal_F_000 888
_exptl_crystal_size_max 0.09
_exptl_crystal_size_mid 0.08
_exptl_crystal_size_min 0.02
_refine_diff_density_max 3.426
_refine_diff_density_min -4.400
_refine_diff_density_rms 0.268
_refine_ls_extinction_method none
_refine_ls_goodness_of_fit_ref 1.012
_refine_ls_hydrogen_treatment constr
_refine_ls_matrix_type full
_refine_ls_number_parameters 410
_refine_ls_number_reflns 6782
_refine_ls_number_restraints 6
_refine_ls_restrained_S_all 1.012
_refine_ls_R_factor_all 0.0710
_refine_ls_R_factor_gt 0.0562
_refine_ls_shift/su_max 0.001
_refine_ls_shift/su_mean 0.000
_refine_ls_structure_factor_coef Fsqd
_refine_ls_weighting_details 'calc w=1/[\s^2^(Fo^2^)+(0.0827P)^2^] where P=(Fo^2^+2Fc^2^)/3'
_refine_ls_weighting_scheme calc
_refine_ls_wR_factor_gt 0.1384
_refine_ls_wR_factor_ref 0.1438
_reflns_number_gt 5503
_reflns_number_total 6782
_reflns_threshold_expression >2\s(I)
_cod_data_source_file ic501273b_si_002.cif
_cod_data_source_block jpd265_0m
_cod_depositor_comments
;
The following automatic conversions were performed:

'_symmetry_cell_setting' value 'Triclinic' changed to 'triclinic'
according to
/usr/data/users/saulius/crontab/automatic-downloads/rss-feeds/ACS/lib/dictionaries/cif_core.dic
dictionary named 'cif_core.dic' version 2.4.2 from 2011-04-26.

Automatic conversion script
Id: cif_fix_values 2281 2013-09-26 08:29:07Z andrius 

 Adding full bibliography for 4340821--4340833.cif.
;
_cod_original_sg_symbol_H-M P-1
_cod_database_code 4340825

loop_
_symmetry_equiv_pos_as_xyz
'x, y, z'
'-x, -y, -z'

loop_
_atom_site_label
_atom_site_type_symbol
_atom_site_fract_x
_atom_site_fract_y
_atom_site_fract_z
_atom_site_U_iso_or_equiv
_atom_site_adp_type
_atom_site_occupancy
_atom_site_symmetry_multiplicity
_atom_site_calc_flag
_atom_site_refinement_flags
Pt1 Pt 0.70361(3) 0.92570(3) 0.55010(2) 0.01401(12) Uani 1 1 d .
S1 S 0.7167(2) 0.74045(18) 0.53493(13) 0.0170(4) Uani 1 1 d .
S2 S 0.7653(2) 0.89733(17) 0.42775(13) 0.0171(4) Uani 1 1 d .
S3 S 0.6333(2) 0.95053(18) 0.67000(14) 0.0183(4) Uani 1 1 d .
S4 S 0.7122(2) 1.11844(17) 0.57086(13) 0.0167(4) Uani 1 1 d .
O1 O 0.9353(7) 0.2710(5) 0.3711(4) 0.0186(13) Uani 1 1 d U
O2 O 0.8968(7) 0.5886(6) 0.0774(4) 0.0260(14) Uani 1 1 d .
O3 O 0.4375(8) 1.2272(7) 1.0063(4) 0.0341(17) Uani 1 1 d .
O4 O 0.7454(8) 1.6814(5) 0.7937(4) 0.0264(15) Uani 1 1 d .
C1 C 0.7676(9) 0.6881(7) 0.4444(5) 0.0158(17) Uani 1 1 d .
C2 C 0.7844(8) 0.7558(7) 0.3942(5) 0.0146(17) Uani 1 1 d .
C3 C 0.6302(9) 1.0978(7) 0.7081(6) 0.0195(19) Uani 1 1 d .
C4 C 0.6721(9) 1.1742(7) 0.6649(5) 0.0159(17) Uani 1 1 d .
C5 C 0.8066(9) 0.5752(7) 0.4255(5) 0.0156(17) Uani 1 1 d .
C6 C 0.7113(9) 0.4708(7) 0.4385(5) 0.0162(17) Uani 1 1 d .
H6 H 0.6196 0.4719 0.4589 0.019 Uiso 1 1 calc R
C7 C 0.7489(10) 0.3650(7) 0.4219(5) 0.0185(18) Uani 1 1 d .
H7 H 0.6852 0.2949 0.4317 0.022 Uiso 1 1 calc R
C8 C 0.8817(9) 0.3652(7) 0.3909(5) 0.0155(17) Uani 1 1 d .
C9 C 0.9777(9) 0.4694(7) 0.3789(6) 0.0187(18) Uani 1 1 d .
H9 H 1.0700 0.4688 0.3590 0.022 Uiso 1 1 calc R
C10 C 0.9401(9) 0.5722(7) 0.3957(5) 0.0177(18) Uani 1 1 d .
H10 H 1.0059 0.6426 0.3868 0.021 Uiso 1 1 calc R
C11 C 0.8444(11) 0.1600(7) 0.3831(6) 0.025(2) Uani 1 1 d .
H11A H 0.8308 0.1843 0.4395 0.038 Uiso 1 1 calc R
H11B H 0.9013 0.1034 0.3738 0.038 Uiso 1 1 calc R
H11C H 0.7392 0.1168 0.3441 0.038 Uiso 1 1 calc R
C12 C 0.8082(9) 0.7107(7) 0.3104(6) 0.0170(18) Uani 1 1 d .
C13 C 0.7241(9) 0.5869(7) 0.2541(5) 0.0170(18) Uani 1 1 d .
H13 H 0.6473 0.5312 0.2703 0.020 Uiso 1 1 calc R
C14 C 0.7468(9) 0.5410(8) 0.1757(5) 0.0195(18) Uani 1 1 d .
H14 H 0.6866 0.4560 0.1388 0.023 Uiso 1 1 calc R
C15 C 0.8597(9) 0.6221(8) 0.1526(5) 0.0189(18) Uani 1 1 d .
C16 C 0.9435(9) 0.7478(7) 0.2062(6) 0.0192(18) Uani 1 1 d .
H16 H 1.0184 0.8036 0.1893 0.023 Uiso 1 1 calc R
C17 C 0.9179(9) 0.7913(7) 0.2838(5) 0.0168(17) Uani 1 1 d .
H17 H 0.9755 0.8771 0.3200 0.020 Uiso 1 1 calc R
C18 C 0.8100(13) 0.4601(9) 0.0201(7) 0.036(2) Uani 1 1 d .
H18A H 0.8149 0.4036 0.0471 0.054 Uiso 1 1 calc R
H18B H 0.8578 0.4430 -0.0272 0.054 Uiso 1 1 calc R
H18C H 0.6982 0.4462 0.0012 0.054 Uiso 1 1 calc R
C19 C 0.5783(9) 1.1321(7) 0.7852(5) 0.0137(16) Uani 1 1 d .
C20 C 0.6291(10) 1.1030(7) 0.8499(6) 0.0199(18) Uani 1 1 d .
H20 H 0.6997 1.0603 0.8439 0.024 Uiso 1 1 calc R
C21 C 0.5796(10) 1.1344(8) 0.9227(6) 0.024(2) Uani 1 1 d .
H21 H 0.6156 1.1133 0.9657 0.029 Uiso 1 1 calc R
C22 C 0.4769(10) 1.1969(8) 0.9316(6) 0.0229(19) Uani 1 1 d .
C23 C 0.4225(10) 1.2242(8) 0.8675(6) 0.0205(19) Uani 1 1 d .
H23 H 0.3504 1.2655 0.8729 0.025 Uiso 1 1 calc R
C24 C 0.4727(9) 1.1917(7) 0.7960(5) 0.0194(18) Uani 1 1 d .
H24 H 0.4336 1.2107 0.7526 0.023 Uiso 1 1 calc R
C25 C 0.3455(12) 1.3048(11) 1.0223(7) 0.038(3) Uani 1 1 d .
H25A H 0.4013 1.3826 1.0153 0.057 Uiso 1 1 calc R
H25B H 0.3329 1.3254 1.0788 0.057 Uiso 1 1 calc R
H25C H 0.2400 1.2589 0.9837 0.057 Uiso 1 1 calc R
C26 C 0.6896(9) 1.3075(7) 0.6970(5) 0.0150(17) Uani 1 1 d .
C27 C 0.7748(10) 1.3894(8) 0.7774(6) 0.0203(18) Uani 1 1 d .
H27 H 0.8217 1.3591 0.8117 0.024 Uiso 1 1 calc R
C28 C 0.7926(9) 1.5129(7) 0.8081(5) 0.0179(18) Uani 1 1 d .
H28 H 0.8496 1.5667 0.8634 0.021 Uiso 1 1 calc R
C29 C 0.7262(9) 1.5602(7) 0.7576(5) 0.0160(17) Uani 1 1 d .
C30 C 0.6444(9) 1.4795(7) 0.6770(6) 0.0171(17) Uani 1 1 d .
H30 H 0.5995 1.5099 0.6421 0.021 Uiso 1 1 calc R
C31 C 0.6271(9) 1.3543(7) 0.6468(5) 0.0170(17) Uani 1 1 d .
H31 H 0.5719 1.3004 0.5912 0.020 Uiso 1 1 calc R
C32 C 0.6687(13) 1.7286(8) 0.7465(6) 0.033(2) Uani 1 1 d .
H32A H 0.7167 1.7297 0.6999 0.050 Uiso 1 1 calc R
H32B H 0.6819 1.8143 0.7811 0.050 Uiso 1 1 calc R
H32C H 0.5546 1.6743 0.7259 0.050 Uiso 1 1 calc R
C33 C 0.1657(17) 0.8729(12) 0.8296(8) 0.058(4) Uani 1 1 d .
H33A H 0.2349 0.9440 0.8184 0.069 Uiso 1 1 calc R
H33B H 0.0725 0.8197 0.7818 0.069 Uiso 1 1 calc R
C34 C 0.1125(16) 0.9202(12) 0.9038(9) 0.055(3) Uani 1 1 d .
H34A H 0.2063 0.9724 0.9514 0.066 Uiso 1 1 calc R
H34B H 0.0438 0.8486 0.9147 0.066 Uiso 1 1 calc R
Cl1 Cl 0.2740(5) 0.7829(3) 0.8451(2) 0.0736(11) Uani 1 1 d .
Cl2 Cl 0.0018(5) 1.0133(3) 0.8918(3) 0.0834(13) Uani 1 1 d .

loop_
_atom_site_aniso_label
_atom_site_aniso_U_11
_atom_site_aniso_U_22
_atom_site_aniso_U_33
_atom_site_aniso_U_23
_atom_site_aniso_U_13
_atom_site_aniso_U_12
Pt1 0.01668(16) 0.00793(15) 0.0143(2) 0.00335(11) 0.00365(12) 0.00223(11)
S1 0.0224(10) 0.0139(9) 0.0146(12) 0.0065(8) 0.0069(9) 0.0055(8)
S2 0.0229(9) 0.0115(8) 0.0159(12) 0.0055(8) 0.0067(9) 0.0051(7)
S3 0.0243(10) 0.0132(9) 0.0187(12) 0.0077(8) 0.0081(9) 0.0067(8)
S4 0.0193(9) 0.0125(9) 0.0163(12) 0.0055(8) 0.0048(9) 0.0038(7)
O1 0.027(3) 0.004(2) 0.027(3) 0.007(2) 0.009(2) 0.006(2)
O2 0.029(3) 0.028(3) 0.011(3) 0.002(3) 0.006(3) 0.004(3)
O3 0.041(4) 0.054(4) 0.022(4) 0.018(3) 0.016(3) 0.030(4)
O4 0.044(4) 0.012(3) 0.027(4) 0.009(3) 0.009(3) 0.013(3)
C1 0.012(3) 0.018(4) 0.016(5) 0.007(3) 0.002(3) 0.003(3)
C2 0.009(3) 0.012(3) 0.016(5) 0.001(3) 0.004(3) 0.002(3)
C3 0.018(4) 0.014(4) 0.026(5) 0.009(3) 0.006(4) 0.004(3)
C4 0.013(3) 0.013(4) 0.021(5) 0.008(3) 0.005(3) 0.003(3)
C5 0.019(4) 0.011(3) 0.010(4) 0.000(3) 0.001(3) 0.002(3)
C6 0.012(3) 0.013(4) 0.020(5) 0.009(3) 0.006(3) -0.002(3)
C7 0.023(4) 0.017(4) 0.019(5) 0.012(3) 0.009(4) 0.006(3)
C8 0.023(4) 0.008(3) 0.013(5) 0.002(3) 0.001(3) 0.006(3)
C9 0.019(4) 0.017(4) 0.023(5) 0.010(3) 0.011(4) 0.007(3)
C10 0.015(4) 0.011(3) 0.022(5) 0.009(3) 0.001(3) -0.002(3)
C11 0.036(5) 0.011(4) 0.039(6) 0.017(4) 0.024(5) 0.009(3)
C12 0.016(4) 0.014(4) 0.022(5) 0.006(3) 0.008(3) 0.008(3)
C13 0.018(4) 0.008(3) 0.021(5) 0.005(3) 0.002(3) 0.001(3)
C14 0.021(4) 0.019(4) 0.016(5) 0.008(3) 0.004(4) 0.004(3)
C15 0.021(4) 0.020(4) 0.015(5) 0.005(3) 0.005(4) 0.009(3)
C16 0.020(4) 0.012(4) 0.023(5) 0.008(3) 0.010(4) 0.000(3)
C17 0.020(4) 0.016(4) 0.013(5) 0.008(3) 0.002(3) 0.003(3)
C18 0.046(6) 0.029(5) 0.026(6) 0.005(4) 0.008(5) 0.010(4)
C19 0.017(4) 0.011(3) 0.007(4) 0.000(3) 0.002(3) 0.001(3)
C20 0.029(4) 0.014(4) 0.022(5) 0.013(3) 0.009(4) 0.008(3)
C21 0.031(5) 0.027(4) 0.019(5) 0.012(4) 0.009(4) 0.012(4)
C22 0.026(4) 0.022(4) 0.018(5) 0.007(4) 0.010(4) 0.006(4)
C23 0.021(4) 0.022(4) 0.023(5) 0.011(4) 0.008(4) 0.013(3)
C24 0.020(4) 0.016(4) 0.016(5) 0.008(3) -0.001(4) 0.001(3)
C25 0.038(5) 0.056(7) 0.028(6) 0.013(5) 0.017(5) 0.030(5)
C26 0.017(4) 0.013(4) 0.012(4) 0.003(3) 0.009(3) 0.004(3)
C27 0.028(4) 0.018(4) 0.020(5) 0.009(3) 0.011(4) 0.012(3)
C28 0.020(4) 0.013(4) 0.013(5) 0.001(3) 0.000(3) 0.004(3)
C29 0.016(4) 0.012(3) 0.024(5) 0.011(3) 0.008(3) 0.004(3)
C30 0.017(4) 0.018(4) 0.021(5) 0.013(3) 0.008(4) 0.007(3)
C31 0.016(4) 0.011(3) 0.017(5) 0.004(3) 0.008(3) -0.004(3)
C32 0.061(7) 0.021(4) 0.023(6) 0.010(4) 0.000(5) 0.023(5)
C33 0.088(10) 0.052(7) 0.035(8) 0.023(6) 0.002(7) 0.028(7)
C34 0.067(8) 0.045(7) 0.050(9) 0.028(6) -0.002(7) 0.015(6)
Cl1 0.109(3) 0.059(2) 0.056(2) 0.0186(18) 0.018(2) 0.042(2)
Cl2 0.076(2) 0.0488(19) 0.111(4) 0.028(2) -0.005(2) 0.0195(18)

loop_
_atom_type_symbol
_atom_type_description
_atom_type_scat_dispersion_real
_atom_type_scat_dispersion_imag
_atom_type_scat_source
C C 0.0033 0.0016 'International Tables Vol C Tables 4.2.6.8 and 6.1.1.4'
H H 0.0000 0.0000 'International Tables Vol C Tables 4.2.6.8 and 6.1.1.4'
O O 0.0106 0.0060 'International Tables Vol C Tables 4.2.6.8 and 6.1.1.4'
S S 0.1246 0.1234 'International Tables Vol C Tables 4.2.6.8 and 6.1.1.4'
Pt Pt -1.7033 8.3905 'International Tables Vol C Tables 4.2.6.8 and 6.1.1.4'
Cl Cl 0.1484 0.1585 'International Tables Vol C Tables 4.2.6.8 and 6.1.1.4'

loop_
_geom_angle_atom_site_label_1
_geom_angle_atom_site_label_2
_geom_angle_atom_site_label_3
_geom_angle
S4 Pt1 S1 175.21(7)
S4 Pt1 S3 87.70(7)
S1 Pt1 S3 92.31(8)
S4 Pt1 S2 92.51(8)
S1 Pt1 S2 87.65(7)
S3 Pt1 S2 178.08(8)
C1 S1 Pt1 106.1(3)
C2 S2 Pt1 106.0(3)
C3 S3 Pt1 106.2(3)
C4 S4 Pt1 105.8(3)
C8 O1 C11 116.6(6)
C15 O2 C18 116.4(7)
C22 O3 C25 117.4(7)
C29 O4 C32 117.1(7)
C2 C1 C5 122.4(7)
C2 C1 S1 120.7(6)
C5 C1 S1 116.7(6)
C1 C2 C12 124.7(7)
C1 C2 S2 119.4(6)
C12 C2 S2 115.7(6)
C4 C3 C19 125.0(7)
C4 C3 S3 119.4(7)
C19 C3 S3 115.6(6)
C3 C4 C26 123.4(8)
C3 C4 S4 120.7(6)
C26 C4 S4 115.9(6)
C10 C5 C6 118.9(7)
C10 C5 C1 120.3(7)
C6 C5 C1 120.8(7)
C7 C6 C5 121.1(7)
C8 C7 C6 118.1(8)
O1 C8 C7 126.1(7)
O1 C8 C9 112.9(7)
C7 C8 C9 121.0(7)
C10 C9 C8 120.3(7)
C9 C10 C5 120.7(8)
C13 C12 C17 117.0(8)
C13 C12 C2 121.8(8)
C17 C12 C2 121.2(7)
C14 C13 C12 123.2(8)
C13 C14 C15 118.3(8)
O2 C15 C14 124.5(7)
O2 C15 C16 115.1(8)
C14 C15 C16 120.4(8)
C17 C16 C15 120.1(8)
C16 C17 C12 121.1(7)
C24 C19 C20 116.9(8)
C24 C19 C3 121.3(8)
C20 C19 C3 121.8(7)
C21 C20 C19 122.1(7)
C22 C21 C20 119.0(9)
O3 C22 C23 125.2(8)
O3 C22 C21 115.1(8)
C23 C22 C21 119.7(8)
C24 C23 C22 120.1(7)
C23 C24 C19 122.2(8)
C31 C26 C27 118.6(7)
C31 C26 C4 120.8(7)
C27 C26 C4 120.6(8)
C28 C27 C26 121.4(8)
C27 C28 C29 120.1(8)
O4 C29 C30 125.5(8)
O4 C29 C28 115.9(8)
C30 C29 C28 118.5(7)
C29 C30 C31 120.7(8)
C26 C31 C30 120.6(8)
C34 C33 Cl1 108.1(9)
C33 C34 Cl2 110.2(9)

loop_
_geom_bond_atom_site_label_1
_geom_bond_atom_site_label_2
_geom_bond_distance
Pt1 S4 2.240(2)
Pt1 S1 2.243(2)
Pt1 S3 2.245(3)
Pt1 S2 2.249(3)
S1 C1 1.696(9)
S2 C2 1.710(7)
S3 C3 1.712(8)
S4 C4 1.709(9)
O1 C8 1.355(8)
O1 C11 1.443(9)
O2 C15 1.375(11)
O2 C18 1.437(11)
O3 C22 1.375(11)
O3 C25 1.445(10)
O4 C29 1.346(9)
O4 C32 1.418(11)
C1 C2 1.402(12)
C1 C5 1.482(10)
C2 C12 1.472(12)
C3 C4 1.391(12)
C3 C19 1.472(12)
C4 C26 1.484(10)
C5 C10 1.387(11)
C5 C6 1.400(11)
C6 C7 1.395(11)
C7 C8 1.384(11)
C8 C9 1.390(11)
C9 C10 1.361(10)
C12 C13 1.391(10)
C12 C17 1.403(12)
C13 C14 1.383(12)
C14 C15 1.384(12)
C15 C16 1.393(11)
C16 C17 1.378(12)
C19 C24 1.383(11)
C19 C20 1.396(12)
C20 C21 1.390(13)
C21 C22 1.386(11)
C22 C23 1.384(13)
C23 C24 1.374(13)
C26 C31 1.385(12)
C26 C27 1.392(12)
C27 C28 1.370(11)
C28 C29 1.412(12)
C29 C30 1.385(12)
C30 C31 1.391(10)
C33 C34 1.456(18)
C33 Cl1 1.774(12)
C34 Cl2 1.807(12)
